data_4512543
loop_
_publ_author_name
'Di Nicola, Corrado'
'Garau, Federica'
'Gazzano, Massimo'
'Lanza, Arianna'
'Monari, Magda'
'Nestola, Fabrizio'
'Pandolfo, Luciano'
'Pettinari, Claudio'

_publ_section_title
;
 Interaction of the Trinuclear Triangular Secondary Building Unit
 [Cu3(\m3-OH)(\m-pz)3]2+with 4,4&#x2032;-Bipyridine. Structural
 Characterizations of New Coordination Polymers and Hexanuclear
 CuIIClusters. 2\%
;
_journal_issue 3
_journal_name_full 'Crystal Growth &amp; Design'
_journal_page_first 1259
_journal_paper_doi 10.1021/cg501647r
_journal_volume 15
_journal_year 2015
_chemical_formula_sum 'C90 H86.4 Cu6 N25.6 O14'
_chemical_formula_weight 2131.89
_chemical_name_systematic
;
 ?
;
_space_group_IT_number 60
_symmetry_cell_setting orthorhombic
_symmetry_space_group_name_Hall '-P 2n 2ab'
_symmetry_space_group_name_H-M 'P b c n'
_atom_sites_solution_hydrogens geom
_atom_sites_solution_primary direct
_atom_sites_solution_secondary difmap
_audit_creation_method SHELXL-97
_cell_angle_alpha 90.00
_cell_angle_beta 90.00
_cell_angle_gamma 90.00
_cell_formula_units_Z 4
_cell_length_a 35.4340(11)
_cell_length_b 13.4460(4)
_cell_length_c 23.5802(8)
_cell_measurement_reflns_used 9943
_cell_measurement_temperature 100(2)
_cell_measurement_theta_max 24.97
_cell_measurement_theta_min 2.30
_cell_volume 11234.7(6)
_computing_cell_refinement 'Bruker SAINT'
_computing_data_collection 'Bruker APEX2'
_computing_data_reduction 'Bruker SAINT'
_computing_molecular_graphics 'Bruker SHELXTL'
_computing_publication_material 'Bruker SHELXTL'
_computing_structure_refinement 'SHELXL-97 (Sheldrick, 2008)'
_computing_structure_solution 'SHELXS-97 (Sheldrick, 2008)'
_diffrn_ambient_temperature 100(2)
_diffrn_measured_fraction_theta_full 0.991
_diffrn_measured_fraction_theta_max 0.991
_diffrn_measurement_device_type 'Bruker APEX-II CCD'
_diffrn_measurement_method '\f and \w scans'
_diffrn_radiation_monochromator graphite
_diffrn_radiation_source 'fine-focus sealed tube'
_diffrn_radiation_type MoK\a
_diffrn_radiation_wavelength 0.71073
_diffrn_reflns_av_R_equivalents 0.0850
_diffrn_reflns_av_sigmaI/netI 0.0624
_diffrn_reflns_limit_h_max 39
_diffrn_reflns_limit_h_min -42
_diffrn_reflns_limit_k_max 15
_diffrn_reflns_limit_k_min -13
_diffrn_reflns_limit_l_max 28
_diffrn_reflns_limit_l_min -27
_diffrn_reflns_number 71433
_diffrn_reflns_theta_full 25.00
_diffrn_reflns_theta_max 25.00
_diffrn_reflns_theta_min 1.73
_exptl_absorpt_coefficient_mu 1.179
_exptl_absorpt_correction_T_max 0.795
_exptl_absorpt_correction_T_min 0.689
_exptl_absorpt_correction_type empirical
_exptl_absorpt_process_details SADABS
_exptl_crystal_colour blue
_exptl_crystal_density_diffrn 1.260
_exptl_crystal_density_method 'not measured'
_exptl_crystal_description platelet
_exptl_crystal_F_000 4366
_exptl_crystal_size_max 0.30
_exptl_crystal_size_mid 0.25
_exptl_crystal_size_min 0.20
_refine_diff_density_max 1.572
_refine_diff_density_min -2.162
_refine_diff_density_rms 0.172
_refine_ls_extinction_method none
_refine_ls_goodness_of_fit_ref 1.068
_refine_ls_hydrogen_treatment mixed
_refine_ls_matrix_type full
_refine_ls_number_parameters 629
_refine_ls_number_reflns 9782
_refine_ls_number_restraints 18
_refine_ls_restrained_S_all 1.069
_refine_ls_R_factor_all 0.1392
_refine_ls_R_factor_gt 0.0912
_refine_ls_shift/su_max 0.003
_refine_ls_shift/su_mean 0.001
_refine_ls_structure_factor_coef Fsqd
_refine_ls_weighting_details 'calc w=1/[\s^2^(Fo^2^)+(0.1056P)^2^+127.0614P] where P=(Fo^2^+2Fc^2^)/3'
_refine_ls_weighting_scheme calc
_refine_ls_wR_factor_gt 0.2299
_refine_ls_wR_factor_ref 0.2649
_reflns_number_gt 6202
_reflns_number_total 9782
_reflns_threshold_expression >2\s(I)
_cod_data_source_file cg501647r_si_002.cif
_cod_data_source_block comp4-lt
_cod_depositor_comments
;
The following automatic conversions were performed:

'_symmetry_cell_setting' value 'Orthorhombic' changed to
'orthorhombic' according to
/home/saulius/struct/COD-crude-data--automatic-downloads/rss-feeds/ACS/lib/dictionaries/cif_core.dic
dictionary named 'cif_core.dic' version 2.4.2 from 2011-04-26.

Automatic conversion script
Id: cif_fix_values 2935 2014-11-11 08:27:57Z andrius 

 Adding full bibliography for 4512540--4512546.cif.
;
_cod_original_sg_symbol_H-M Pbcn
_cod_original_formula_sum 'C90 H86.40 Cu6 N25.60 O14'
_cod_database_code 4512543

loop_
_symmetry_equiv_pos_as_xyz
'x, y, z'
'-x+1/2, -y+1/2, z+1/2'
'-x, y, -z+1/2'
'x+1/2, -y+1/2, -z'
'-x, -y, -z'
'x-1/2, y-1/2, -z-1/2'
'x, -y, z-1/2'
'-x-1/2, y-1/2, z'

loop_
_atom_site_label
_atom_site_type_symbol
_atom_site_fract_x
_atom_site_fract_y
_atom_site_fract_z
_atom_site_U_iso_or_equiv
_atom_site_adp_type
_atom_site_occupancy
_atom_site_symmetry_multiplicity
_atom_site_calc_flag
_atom_site_refinement_flags
Cu1 Cu 0.15251(3) 0.63981(8) 0.09909(4) 0.0237(3) Uani 1 1 d D
Cu3 Cu 0.15226(3) 0.63935(8) -0.04359(4) 0.0227(3) Uani 1 1 d D
Cu2 Cu 0.18958(3) 0.44229(7) 0.02745(4) 0.0213(3) Uani 1 1 d D
O1 O 0.17768(15) 0.5870(4) 0.0276(2) 0.0231(12) Uani 1 1 d D
H111 H 0.1988(5) 0.6172(14) 0.0274(9) 0.028 Uiso 1 1 d D
O3 O 0.18972(16) 0.2937(4) 0.0271(3) 0.0289(13) Uani 1 1 d .
O2 O 0.12799(17) 0.3226(5) 0.0240(3) 0.0466(18) Uani 1 1 d .
N2 N 0.2093(2) 0.9740(6) -0.3709(3) 0.0333(18) Uani 1 1 d .
N1 N 0.1620(2) 0.7288(6) -0.1142(3) 0.0302(18) Uani 1 1 d .
N3 N 0.1623(2) 0.7274(6) 0.1700(3) 0.0288(17) Uani 1 1 d .
N4 N 0.2087(2) 0.9730(6) 0.4276(3) 0.0318(18) Uani 1 1 d .
N5 N 0.0930(2) 0.5886(6) 0.1013(3) 0.0340(19) Uani 1 1 d .
N9 N 0.1867(2) 0.4425(5) 0.1134(3) 0.0308(18) Uani 1 1 d .
N12 N 0.1377(2) 0.7570(6) -0.0008(3) 0.0288(17) Uani 1 1 d .
N11 N 0.1378(2) 0.7591(6) 0.0570(3) 0.0265(17) Uani 1 1 d .
N10 N 0.17157(19) 0.5219(6) 0.1392(3) 0.0274(17) Uani 1 1 d .
N7 N 0.17225(18) 0.5213(5) -0.0844(3) 0.0219(11) Uani 1 1 d .
N8 N 0.18766(19) 0.4442(5) -0.0540(3) 0.0219(11) Uani 1 1 d .
C1 C 0.1951(2) 0.7751(7) -0.1195(4) 0.027(2) Uani 1 1 d .
H1 H 0.2120 0.7713 -0.0895 0.033 Uiso 1 1 calc R
C2 C 0.2056(2) 0.8285(7) -0.1671(3) 0.0254(19) Uani 1 1 d .
H2 H 0.2292 0.8585 -0.1690 0.030 Uiso 1 1 calc R
C3 C 0.1801(2) 0.8370(6) -0.2127(3) 0.0240(19) Uani 1 1 d .
C4 C 0.1905(2) 0.8868(6) -0.2663(3) 0.0242(19) Uani 1 1 d .
C5 C 0.2273(2) 0.8923(7) -0.2853(4) 0.031(2) Uani 1 1 d .
H5 H 0.2467 0.8681 -0.2626 0.038 Uiso 1 1 calc R
C6 C 0.2356(3) 0.9329(7) -0.3372(4) 0.034(2) Uani 1 1 d .
H6 H 0.2605 0.9320 -0.3495 0.041 Uiso 1 1 calc R
C7 C 0.1740(3) 0.9712(7) -0.3521(4) 0.035(2) Uani 1 1 d .
H7 H 0.1554 0.9992 -0.3749 0.042 Uiso 1 1 calc R
C8 C 0.1626(3) 0.9298(7) -0.3011(4) 0.031(2) Uani 1 1 d .
H8 H 0.1374 0.9303 -0.2902 0.038 Uiso 1 1 calc R
C9 C 0.1452(3) 0.7926(7) -0.2053(4) 0.034(2) Uani 1 1 d .
H9 H 0.1271 0.7991 -0.2335 0.041 Uiso 1 1 calc R
C10 C 0.1366(3) 0.7398(8) -0.1577(4) 0.039(3) Uani 1 1 d .
H10 H 0.1130 0.7103 -0.1547 0.047 Uiso 1 1 calc R
C11 C 0.1376(3) 0.7375(8) 0.2127(4) 0.036(2) Uani 1 1 d .
H11 H 0.1142 0.7068 0.2092 0.043 Uiso 1 1 calc R
C12 C 0.1451(3) 0.7911(7) 0.2617(4) 0.032(2) Uani 1 1 d .
H12 H 0.1268 0.7976 0.2898 0.038 Uiso 1 1 calc R
C13 C 0.1803(2) 0.8349(7) 0.2681(4) 0.027(2) Uani 1 1 d .
C14 C 0.1898(2) 0.8855(6) 0.3221(3) 0.0240(19) Uani 1 1 d .
C15 C 0.1631(3) 0.9305(7) 0.3553(4) 0.032(2) Uani 1 1 d .
H15 H 0.1381 0.9321 0.3435 0.038 Uiso 1 1 calc R
C16 C 0.1732(3) 0.9735(7) 0.4066(4) 0.032(2) Uani 1 1 d .
H16 H 0.1545 1.0046 0.4278 0.038 Uiso 1 1 calc R
C17 C 0.2350(3) 0.9306(7) 0.3944(4) 0.031(2) Uani 1 1 d .
H17 H 0.2599 0.9306 0.4071 0.037 Uiso 1 1 calc R
C18 C 0.2273(2) 0.8863(7) 0.3419(4) 0.028(2) Uani 1 1 d .
H18 H 0.2465 0.8579 0.3206 0.033 Uiso 1 1 calc R
C19 C 0.2061(3) 0.8259(7) 0.2237(3) 0.027(2) Uani 1 1 d .
H19 H 0.2299 0.8549 0.2262 0.032 Uiso 1 1 calc R
C20 C 0.1958(2) 0.7732(6) 0.1759(3) 0.0249(19) Uani 1 1 d .
H20 H 0.2130 0.7691 0.1461 0.030 Uiso 1 1 calc R
C21 C 0.1727(2) 0.4987(8) -0.1401(4) 0.031(2) Uani 1 1 d .
H21 H 0.1640 0.5398 -0.1690 0.037 Uiso 1 1 calc R
C22 C 0.1877(2) 0.4071(7) -0.1474(3) 0.029(2) Uani 1 1 d .
H22 H 0.1910 0.3730 -0.1814 0.035 Uiso 1 1 calc R
C23 C 0.1972(3) 0.3746(7) -0.0929(4) 0.032(2) Uani 1 1 d .
H23 H 0.2084 0.3138 -0.0845 0.038 Uiso 1 1 calc R
C24 C 0.1953(2) 0.3715(7) 0.1476(4) 0.029(2) Uani 1 1 d .
H24 H 0.2059 0.3107 0.1375 0.034 Uiso 1 1 calc R
C25 C 0.1860(3) 0.4013(8) 0.2022(4) 0.040(2) Uani 1 1 d .
H25 H 0.1892 0.3662 0.2359 0.048 Uiso 1 1 calc R
C26 C 0.1707(3) 0.4971(8) 0.1947(4) 0.036(2) Uani 1 1 d .
H26 H 0.1613 0.5372 0.2236 0.043 Uiso 1 1 calc R
C27 C 0.1221(3) 0.8423(7) 0.0751(4) 0.036(2) Uani 1 1 d .
H27 H 0.1196 0.8611 0.1129 0.043 Uiso 1 1 calc R
C28 C 0.1098(3) 0.8981(7) 0.0279(4) 0.037(2) Uani 1 1 d .
H28 H 0.0974 0.9591 0.0280 0.045 Uiso 1 1 calc R
C29 C 0.1202(3) 0.8428(7) -0.0181(4) 0.032(2) Uani 1 1 d .
H29 H 0.1160 0.8606 -0.0556 0.038 Uiso 1 1 calc R
C37 C 0.0193(2) 0.5179(7) 0.0852(4) 0.035(2) Uani 1 1 d .
C44 C 0.0855(3) 0.4948(9) 0.0976(6) 0.061(4) Uani 1 1 d .
H44 H 0.1052 0.4499 0.1015 0.073 Uiso 1 1 calc R
C43 C 0.0491(3) 0.4569(9) 0.0879(7) 0.068(4) Uani 1 1 d .
H43 H 0.0456 0.3888 0.0833 0.081 Uiso 1 1 calc R
C36 C 0.0271(3) 0.6165(10) 0.0886(12) 0.156(12) Uani 1 1 d .
H36 H 0.0077 0.6630 0.0871 0.187 Uiso 1 1 calc R
C35 C 0.0644(4) 0.6479(9) 0.0945(11) 0.142(11) Uani 1 1 d .
H35 H 0.0691 0.7159 0.0935 0.170 Uiso 1 1 calc R
C38 C -0.0195(3) 0.4824(8) 0.0742(4) 0.039(2) Uani 1 1 d .
C39 C -0.0501(3) 0.5455(8) 0.0687(5) 0.049(3) Uani 1 1 d .
H39 H -0.0466 0.6137 0.0724 0.059 Uiso 1 1 calc R
C42 C -0.0278(3) 0.3824(9) 0.0683(8) 0.094(6) Uani 1 1 d .
H42 H -0.0085 0.3355 0.0698 0.112 Uiso 1 1 calc R
C45 C 0.1549(2) 0.2635(7) 0.0256(4) 0.030(2) Uani 1 1 d .
C40 C -0.0854(3) 0.5085(8) 0.0579(5) 0.047(3) Uani 1 1 d .
H40 H -0.1049 0.5537 0.0527 0.056 Uiso 1 1 calc R
C41 C -0.0640(3) 0.3529(9) 0.0603(8) 0.084(5) Uani 1 1 d .
H41 H -0.0687 0.2849 0.0589 0.101 Uiso 1 1 calc R
O4 O 0.26001(16) 0.4383(4) 0.0283(2) 0.0274(13) Uani 1 1 d D
H4W H 0.270(2) 0.449(6) -0.0055(14) 0.033 Uiso 1 1 d D
H41W H 0.274(2) 0.478(6) 0.050(2) 0.033 Uiso 1 1 d D
O5 O 0.23532(17) 0.7273(5) 0.0283(4) 0.0443(17) Uani 1 1 d D
H51 H 0.2603(6) 0.725(8) 0.029(5) 0.053 Uiso 1 1 d D
N6 N -0.09343(19) 0.4133(6) 0.0544(3) 0.0288(17) Uani 1 1 d .
C32 C -0.0196(4) 0.5176(16) 0.2438(7) 0.083(6) Uani 0.80 1 d PD
C33 C -0.0380(8) 0.594(2) 0.2197(7) 0.147(13) Uani 0.80 1 d PD
H33 H -0.0255 0.6539 0.2136 0.176 Uiso 0.80 1 calc PR
C34 C -0.0754(9) 0.585(3) 0.2039(10) 0.29(4) Uani 0.80 1 d PD
H34 H -0.0876 0.6369 0.1854 0.351 Uiso 0.80 1 calc PR
N13 N -0.0944(5) 0.499(3) 0.2158(7) 0.37(5) Uani 0.80 1 d PD
C30 C -0.0777(7) 0.420(3) 0.2410(10) 0.28(3) Uani 0.80 1 d PD
H30 H -0.0909 0.3625 0.2490 0.340 Uiso 0.80 1 calc PR
C31 C -0.0394(6) 0.431(2) 0.2543(11) 0.181(18) Uani 0.80 1 d PD
H31 H -0.0268 0.3773 0.2708 0.218 Uiso 0.80 1 calc PR
C46 C 0.1476(3) 0.1540(7) 0.0279(5) 0.043(2) Uani 1 1 d .
H46A H 0.1312 0.1395 0.0593 0.064 Uiso 1 1 calc R
H46B H 0.1710 0.1192 0.0326 0.064 Uiso 1 1 calc R
H46C H 0.1357 0.1331 -0.0067 0.064 Uiso 1 1 calc R
O1W O 0.0574(4) 0.2370(11) 0.0045(10) 0.197(9) Uani 1 1 d .
O2W O 0.0765(6) 1.026(4) 0.3884(17) 0.59(4) Uani 1 1 d .

loop_
_atom_site_aniso_label
_atom_site_aniso_U_11
_atom_site_aniso_U_22
_atom_site_aniso_U_33
_atom_site_aniso_U_23
_atom_site_aniso_U_13
_atom_site_aniso_U_12
Cu1 0.0228(6) 0.0261(6) 0.0222(5) -0.0008(4) -0.0004(4) -0.0029(5)
Cu3 0.0222(5) 0.0297(6) 0.0160(5) 0.0028(4) -0.0007(4) -0.0011(5)
Cu2 0.0216(5) 0.0233(5) 0.0189(5) 0.0012(5) -0.0005(4) -0.0013(4)
O1 0.022(3) 0.028(3) 0.020(3) -0.001(3) 0.004(2) -0.006(2)
O3 0.031(3) 0.027(3) 0.029(3) 0.001(3) 0.003(3) 0.000(3)
O2 0.024(3) 0.030(4) 0.086(5) 0.001(4) -0.006(4) 0.000(3)
N2 0.046(5) 0.027(5) 0.027(4) 0.002(3) 0.002(4) -0.003(4)
N1 0.031(4) 0.038(5) 0.021(4) 0.002(3) -0.006(3) -0.006(4)
N3 0.032(4) 0.035(5) 0.020(4) 0.000(3) 0.001(3) -0.004(4)
N4 0.041(5) 0.032(5) 0.023(4) -0.006(3) 0.001(3) 0.001(4)
N5 0.027(4) 0.037(5) 0.039(4) 0.005(4) -0.002(3) -0.002(4)
N9 0.020(4) 0.019(4) 0.054(5) -0.003(4) 0.010(3) -0.007(3)
N12 0.023(4) 0.028(4) 0.036(4) 0.007(3) 0.004(3) -0.002(3)
N11 0.024(4) 0.037(5) 0.018(4) -0.002(3) -0.001(3) -0.007(3)
N10 0.019(4) 0.041(5) 0.022(4) -0.001(3) 0.003(3) -0.002(3)
N7 0.025(3) 0.033(3) 0.007(2) -0.002(2) 0.0008(19) 0.000(2)
N8 0.025(3) 0.033(3) 0.007(2) -0.002(2) 0.0008(19) 0.000(2)
C1 0.028(5) 0.030(5) 0.024(4) -0.003(4) -0.004(4) -0.004(4)
C2 0.024(5) 0.028(5) 0.024(4) 0.003(4) 0.000(3) 0.004(4)
C3 0.029(5) 0.026(5) 0.017(4) 0.002(4) 0.000(3) 0.005(4)
C4 0.032(5) 0.014(4) 0.027(4) -0.001(3) 0.004(4) 0.006(4)
C5 0.026(5) 0.039(6) 0.030(5) 0.012(4) -0.001(4) 0.004(4)
C6 0.038(6) 0.036(6) 0.029(5) 0.001(4) 0.006(4) -0.001(5)
C7 0.041(6) 0.037(6) 0.027(5) 0.009(4) -0.004(4) 0.018(5)
C8 0.031(5) 0.037(6) 0.026(5) 0.006(4) 0.002(4) 0.002(4)
C9 0.027(5) 0.044(6) 0.031(5) 0.005(4) -0.006(4) -0.009(4)
C10 0.024(5) 0.058(7) 0.036(5) 0.014(5) 0.000(4) -0.011(5)
C11 0.026(5) 0.045(6) 0.035(5) -0.011(5) 0.003(4) -0.002(4)
C12 0.031(5) 0.041(6) 0.024(5) -0.006(4) 0.008(4) 0.002(4)
C13 0.030(5) 0.027(5) 0.024(4) 0.000(4) 0.000(4) 0.001(4)
C14 0.035(5) 0.021(5) 0.015(4) -0.002(3) 0.003(4) -0.001(4)
C15 0.036(5) 0.031(5) 0.029(5) -0.003(4) -0.002(4) 0.006(4)
C16 0.043(6) 0.028(5) 0.024(5) -0.006(4) 0.002(4) 0.001(4)
C17 0.033(5) 0.031(5) 0.028(5) -0.006(4) -0.005(4) -0.007(4)
C18 0.029(5) 0.025(5) 0.029(5) 0.000(4) 0.002(4) 0.002(4)
C19 0.033(5) 0.025(5) 0.023(4) 0.003(4) -0.002(4) -0.001(4)
C20 0.024(5) 0.030(5) 0.020(4) -0.001(4) 0.001(3) -0.001(4)
C21 0.023(5) 0.052(7) 0.018(4) 0.005(4) -0.008(3) 0.006(4)
C22 0.031(5) 0.052(6) 0.005(4) -0.005(4) -0.001(3) 0.003(5)
C23 0.034(5) 0.031(5) 0.031(5) -0.009(4) -0.002(4) 0.007(4)
C24 0.030(5) 0.027(5) 0.028(5) 0.006(4) 0.001(4) -0.004(4)
C25 0.037(6) 0.045(6) 0.038(6) 0.022(5) 0.005(4) 0.002(5)
C26 0.034(5) 0.043(6) 0.030(5) 0.007(4) 0.002(4) 0.005(5)
C27 0.049(6) 0.019(5) 0.039(5) -0.006(4) -0.016(5) -0.003(4)
C28 0.045(6) 0.019(5) 0.048(6) -0.002(5) 0.003(5) -0.005(4)
C29 0.037(5) 0.033(5) 0.025(5) 0.011(4) -0.001(4) -0.002(4)
C37 0.023(5) 0.035(6) 0.048(6) 0.004(5) -0.002(4) -0.005(4)
C44 0.023(5) 0.034(7) 0.126(12) -0.009(7) -0.012(6) 0.003(5)
C43 0.033(6) 0.033(7) 0.137(13) -0.015(7) -0.018(7) -0.001(5)
C36 0.019(6) 0.027(7) 0.42(4) -0.002(13) -0.035(12) -0.004(5)
C35 0.029(7) 0.021(7) 0.38(3) 0.003(12) -0.023(12) -0.005(6)
C38 0.021(5) 0.041(6) 0.054(6) 0.007(5) 0.006(4) -0.004(4)
C39 0.024(5) 0.027(6) 0.097(9) -0.012(6) -0.003(5) -0.011(4)
C42 0.022(6) 0.028(7) 0.23(2) 0.009(9) -0.017(9) 0.002(5)
C45 0.031(5) 0.026(5) 0.034(5) -0.004(4) -0.007(4) -0.003(4)
C40 0.021(5) 0.034(6) 0.085(8) -0.013(6) -0.014(5) -0.002(4)
C41 0.031(6) 0.025(7) 0.196(18) -0.001(8) -0.015(8) -0.005(5)
O4 0.033(3) 0.030(3) 0.020(3) 0.001(3) -0.001(3) -0.007(3)
O5 0.022(3) 0.028(4) 0.083(5) 0.002(4) 0.006(4) -0.004(3)
N6 0.018(4) 0.030(5) 0.038(4) -0.002(3) 0.000(3) 0.000(3)
C32 0.048(10) 0.144(19) 0.058(10) -0.029(12) -0.019(8) 0.006(11)
C33 0.15(2) 0.26(3) 0.034(10) -0.025(15) -0.002(12) 0.13(2)
C34 0.22(5) 0.61(10) 0.043(15) 0.02(3) 0.07(2) 0.25(6)
N13 0.087(18) 1.00(14) 0.031(13) -0.06(3) -0.019(12) 0.16(4)
C30 0.12(3) 0.61(9) 0.11(3) -0.17(4) 0.04(2) -0.16(4)
C31 0.061(14) 0.31(4) 0.18(3) -0.17(3) 0.051(16) -0.04(2)
C46 0.042(6) 0.022(5) 0.064(7) -0.003(5) -0.006(5) -0.009(4)
O1W 0.072(9) 0.099(11) 0.42(3) -0.006(14) -0.034(12) -0.008(8)
O2W 0.111(14) 1.05(10) 0.61(6) -0.70(7) -0.07(2) 0.08(3)

loop_
_atom_type_symbol
_atom_type_description
_atom_type_scat_dispersion_real
_atom_type_scat_dispersion_imag
_atom_type_scat_source
C C 0.0033 0.0016 'International Tables Vol C Tables 4.2.6.8 and 6.1.1.4'
H H 0.0000 0.0000 'International Tables Vol C Tables 4.2.6.8 and 6.1.1.4'
N N 0.0061 0.0033 'International Tables Vol C Tables 4.2.6.8 and 6.1.1.4'
O O 0.0106 0.0060 'International Tables Vol C Tables 4.2.6.8 and 6.1.1.4'
Cu Cu 0.3201 1.2651 'International Tables Vol C Tables 4.2.6.8 and 6.1.1.4'

loop_
_geom_angle_atom_site_label_1
_geom_angle_atom_site_label_2
_geom_angle_atom_site_label_3
_geom_angle
_geom_angle_site_symmetry_3
N11 Cu1 N10 175.2(3) .
N11 Cu1 O1 89.0(3) .
N10 Cu1 O1 88.1(3) .
N11 Cu1 N3 89.3(3) .
N10 Cu1 N3 90.7(3) .
O1 Cu1 N3 142.4(3) .
N11 Cu1 N5 90.8(3) .
N10 Cu1 N5 93.7(3) .
O1 Cu1 N5 109.2(3) .
N3 Cu1 N5 108.4(3) .
N12 Cu3 N7 174.4(3) .
N12 Cu3 O1 88.3(3) .
N7 Cu3 O1 88.1(2) .
N12 Cu3 N1 89.4(3) .
N7 Cu3 N1 90.9(3) .
O1 Cu3 N1 142.0(2) .
N12 Cu3 N6 94.0(3) 5_565
N7 Cu3 N6 91.4(3) 5_565
O1 Cu3 N6 113.7(2) 5_565
N1 Cu3 N6 104.4(3) 5_565
N8 Cu2 O1 88.9(3) .
N8 Cu2 O3 90.6(3) .
O1 Cu2 O3 167.9(2) .
N8 Cu2 N9 175.0(3) .
O1 Cu2 N9 89.2(3) .
O3 Cu2 N9 90.3(3) .
Cu2 O1 Cu3 115.5(3) .
Cu2 O1 Cu1 115.8(3) .
Cu3 O1 Cu1 111.7(3) .
C45 O3 Cu2 108.0(5) .
C7 N2 C6 116.2(8) .
C1 N1 C10 117.1(8) .
C1 N1 Cu3 119.3(6) .
C10 N1 Cu3 123.5(6) .
C11 N3 C20 116.9(7) .
C11 N3 Cu1 123.6(6) .
C20 N3 Cu1 119.3(6) .
C17 N4 C16 115.7(7) .
C44 N5 C35 115.4(9) .
C44 N5 Cu1 119.8(7) .
C35 N5 Cu1 123.3(8) .
C24 N9 N10 113.7(8) .
C24 N9 Cu2 127.8(6) .
N10 N9 Cu2 118.3(6) .
N11 N12 C29 106.3(7) .
N11 N12 Cu3 122.3(6) .
C29 N12 Cu3 130.6(6) .
C27 N11 N12 109.9(8) .
C27 N11 Cu1 129.9(6) .
N12 N11 Cu1 119.4(6) .
N9 N10 C26 104.6(8) .
N9 N10 Cu1 124.2(6) .
C26 N10 Cu1 131.1(6) .
C21 N7 N8 109.5(7) .
C21 N7 Cu3 131.0(6) .
N8 N7 Cu3 119.4(5) .
C23 N8 N7 105.5(6) .
C23 N8 Cu2 131.2(6) .
N7 N8 Cu2 123.1(5) .
N1 C1 C2 123.7(8) .
C1 C2 C3 119.3(8) .
C9 C3 C2 116.1(8) .
C9 C3 C4 121.9(8) .
C2 C3 C4 122.0(8) .
C5 C4 C8 117.0(8) .
C5 C4 C3 122.5(8) .
C8 C4 C3 120.5(8) .
C6 C5 C4 120.8(8) .
N2 C6 C5 123.0(9) .
N2 C7 C8 125.1(8) .
C7 C8 C4 117.7(8) .
C10 C9 C3 122.0(8) .
C9 C10 N1 121.7(8) .
N3 C11 C12 123.7(9) .
C11 C12 C13 118.8(8) .
C12 C13 C19 118.1(8) .
C12 C13 C14 119.6(8) .
C19 C13 C14 122.2(8) .
C15 C14 C18 117.4(8) .
C15 C14 C13 122.3(8) .
C18 C14 C13 120.3(8) .
C14 C15 C16 120.2(9) .
N4 C16 C15 123.8(9) .
N4 C17 C18 124.0(8) .
C17 C18 C14 118.8(8) .
C20 C19 C13 118.9(8) .
N3 C20 C19 123.5(8) .
N7 C21 C22 109.5(8) .
C21 C22 C23 105.2(7) .
N8 C23 C22 110.3(8) .
N9 C24 C25 108.1(8) .
C24 C25 C26 103.8(8) .
N10 C26 C25 109.8(9) .
N11 C27 C28 108.9(8) .
C29 C28 C27 104.7(8) .
C28 C29 N12 110.2(8) .
C43 C37 C36 115.7(10) .
C43 C37 C38 123.0(9) .
C36 C37 C38 121.1(9) .
N5 C44 C43 123.6(10) .
C37 C43 C44 120.6(10) .
C37 C36 C35 119.7(11) .
N5 C35 C36 124.5(11) .
C39 C38 C42 114.9(9) .
C39 C38 C37 123.2(9) .
C42 C38 C37 121.9(9) .
C40 C39 C38 120.7(10) .
C41 C42 C38 119.9(10) .
O2 C45 O3 122.1(8) .
O2 C45 C46 119.8(8) .
O3 C45 C46 118.1(8) .
N6 C40 C39 124.3(10) .
N6 C41 C42 125.3(11) .
C40 N6 C41 114.8(8) .
C40 N6 Cu3 121.5(6) 5_565
C41 N6 Cu3 123.7(7) 5_565
C33 C32 C31 118(2) .
C33 C32 C32 124.2(19) 3
C31 C32 C32 117.2(13) 3
C32 C33 C34 121(3) .
N13 C34 C33 119(3) .
C30 N13 C34 123(3) .
N13 C30 C31 117(3) .
C32 C31 C30 122(3) .

loop_
_geom_bond_atom_site_label_1
_geom_bond_atom_site_label_2
_geom_bond_distance
_geom_bond_site_symmetry_2
Cu1 N11 1.958(8) .
Cu1 N10 1.965(8) .
Cu1 O1 2.034(5) .
Cu1 N3 2.074(7) .
Cu1 N5 2.220(8) .
Cu3 N12 1.946(8) .
Cu3 N7 1.987(7) .
Cu3 O1 2.032(6) .
Cu3 N1 2.083(7) .
Cu3 N6 2.216(7) 5_565
Cu2 N8 1.921(6) .
Cu2 O1 1.991(6) .
Cu2 O3 1.998(6) .
Cu2 N9 2.028(8) .
O3 C45 1.299(10) .
O2 C45 1.241(10) .
N2 C7 1.330(12) .
N2 C6 1.343(12) .
N1 C1 1.333(11) .
N1 C10 1.372(11) .
N3 C11 1.340(11) .
N3 C20 1.346(11) .
N4 C17 1.344(11) .
N4 C16 1.353(12) .
N5 C44 1.292(13) .
N5 C35 1.299(14) .
N9 C24 1.288(11) .
N9 N10 1.341(10) .
N12 N11 1.363(9) .
N12 C29 1.371(11) .
N11 C27 1.321(12) .
N10 C26 1.352(11) .
N7 C21 1.347(10) .
N7 N8 1.374(9) .
N8 C23 1.354(11) .
C1 C2 1.384(12) .
C2 C3 1.408(11) .
C3 C9 1.385(12) .
C3 C4 1.477(11) .
C4 C5 1.379(12) .
C4 C8 1.409(12) .
C5 C6 1.372(12) .
C7 C8 1.385(12) .
C9 C10 1.361(13) .
C11 C12 1.389(12) .
C12 C13 1.388(12) .
C13 C19 1.397(12) .
C13 C14 1.483(11) .
C14 C15 1.370(12) .
C14 C18 1.406(12) .
C15 C16 1.388(12) .
C17 C18 1.401(12) .
C19 C20 1.380(12) .
C21 C22 1.353(13) .
C22 C23 1.400(12) .
C24 C25 1.389(13) .
C25 C26 1.409(14) .
C27 C28 1.412(13) .
C28 C29 1.364(13) .
C37 C43 1.339(14) .
C37 C36 1.358(15) .
C37 C38 1.477(13) .
C44 C43 1.406(14) .
C36 C35 1.392(17) .
C38 C39 1.381(14) .
C38 C42 1.383(15) .
C39 C40 1.371(13) .
C42 C41 1.359(15) .
C45 C46 1.496(12) .
C40 N6 1.314(13) .
C41 N6 1.328(13) .
N6 Cu3 2.216(7) 5_565
C32 C33 1.344(17) .
C32 C31 1.385(18) .
C32 C32 1.42(3) 3
C33 C34 1.381(19) .
C34 N13 1.36(2) .
N13 C30 1.35(2) .
C30 C31 1.398(18) .
